data_1516714
loop_
_publ_author_name
'Li, Deng Yuan'
'Mao, Xiao Feng'
'Chen, Hao Jie'
'Chen, Guo Rong'
'Liu, Pei Nian'

_publ_section_title
;
 Rhodium-Catalyzed Addition-Cyclization of Hydrazines with Alkynes:
 Pyrazole Synthesis via Unexpected C-N Bond Cleavage.
;
_journal_issue 13
_journal_name_full 'Organic letters'
_journal_page_first 3476
_journal_page_last 3479
_journal_paper_doi 10.1021/ol501402p
_journal_volume 16
_journal_year 2014
_chemical_formula_sum 'C19 H15 Cl N2 O4'
_chemical_formula_weight 370.78
_chemical_name_systematic
; 
 ? 
;
_space_group_crystal_system triclinic
_space_group_IT_number 2
_space_group_name_Hall '-P 1'
_space_group_name_H-M_alt 'P -1'
_symmetry_space_group_name_Hall '-P 1'
_symmetry_space_group_name_H-M 'P -1'
_atom_sites_solution_hydrogens geom
_audit_creation_method SHELXL-2013
_cell_angle_alpha 63.623(3)
_cell_angle_beta 88.104(3)
_cell_angle_gamma 66.937(3)
_cell_formula_units_Z 2
_cell_length_a 8.9238(16)
_cell_length_b 10.5590(18)
_cell_length_c 11.636(2)
_cell_measurement_reflns_used 2395
_cell_measurement_temperature 293(2)
_cell_measurement_theta_max 56.536
_cell_measurement_theta_min 4.747
_cell_volume 890.5(3)
_computing_cell_refinement 'Bruker SMART'
_computing_data_collection 'Bruker SMART'
_computing_data_reduction 'Bruker SHELXTL'
_computing_molecular_graphics 'Bruker SHELXTL'
_computing_publication_material 'Bruker SHELXTL'
_computing_structure_refinement 'SHELXL-2013 (Sheldrick, 2013)'
_computing_structure_solution 'Bruker SHELXTL'
_diffrn_ambient_temperature 293(2)
_diffrn_measured_fraction_theta_full 0.984
_diffrn_measured_fraction_theta_max 0.983
_diffrn_measurement_device_type 'CCD area detector'
_diffrn_measurement_method 'phi and omega scans'
_diffrn_radiation_type MoK\a
_diffrn_radiation_wavelength 0.71073
_diffrn_reflns_av_R_equivalents 0.0408
_diffrn_reflns_av_unetI/netI 0.0633
_diffrn_reflns_Laue_measured_fraction_full 0.984
_diffrn_reflns_Laue_measured_fraction_max 0.983
_diffrn_reflns_limit_h_max 11
_diffrn_reflns_limit_h_min -10
_diffrn_reflns_limit_k_max 9
_diffrn_reflns_limit_k_min -13
_diffrn_reflns_limit_l_max 14
_diffrn_reflns_limit_l_min -14
_diffrn_reflns_number 5286
_diffrn_reflns_point_group_measured_fraction_full 0.984
_diffrn_reflns_point_group_measured_fraction_max 0.983
_diffrn_reflns_theta_full 25.242
_diffrn_reflns_theta_max 25.998
_diffrn_reflns_theta_min 2.270
_exptl_absorpt_coefficient_mu 0.241
_exptl_absorpt_correction_T_max 0.7457
_exptl_absorpt_correction_T_min 0.5984
_exptl_absorpt_correction_type multi-scan
_exptl_absorpt_process_details sadabs
_exptl_crystal_colour colorless
_exptl_crystal_density_diffrn 1.383
_exptl_crystal_description prismatic
_exptl_crystal_F_000 384
_exptl_crystal_size_max 0.211
_exptl_crystal_size_mid 0.165
_exptl_crystal_size_min 0.123
_refine_diff_density_max 0.319
_refine_diff_density_min -0.366
_refine_diff_density_rms 0.095
_refine_ls_extinction_coef 0.072(11)
_refine_ls_extinction_expression Fc^*^=kFc[1+0.001xFc^2^\l^3^/sin(2\q)]^-1/4^
_refine_ls_extinction_method SHELXL
_refine_ls_goodness_of_fit_ref 1.038
_refine_ls_hydrogen_treatment constr
_refine_ls_matrix_type full
_refine_ls_number_parameters 238
_refine_ls_number_reflns 3430
_refine_ls_number_restraints 0
_refine_ls_restrained_S_all 1.038
_refine_ls_R_factor_all 0.0716
_refine_ls_R_factor_gt 0.0633
_refine_ls_shift/su_max 0.000
_refine_ls_shift/su_mean 0.000
_refine_ls_structure_factor_coef Fsqd
_refine_ls_weighting_details 'w=1/[\s^2^(Fo^2^)+(0.1244P)^2^+0.1018P] where P=(Fo^2^+2Fc^2^)/3'
_refine_ls_weighting_scheme calc
_refine_ls_wR_factor_gt 0.1807
_refine_ls_wR_factor_ref 0.1931
_reflns_Friedel_coverage 0.000
_reflns_number_gt 2773
_reflns_number_total 3430
_reflns_threshold_expression 'I > 2\s(I)'
_cod_data_source_file ol501402p_si_002.cif
_cod_data_source_block cd214178
_cod_depositor_comments 'Adding full bibliography for 1516713--1516715.cif.'
_cod_original_cell_volume 890.4(3)
_cod_database_code 1516714
_shelx_space_group_comment
; 
The symmetry employed for this shelxl refinement is uniquely defined 
by the following loop, which should always be used as a source of 
symmetry information in preference to the above space-group names. 
They are only intended as comments. 
;
_shelxl_version_number 2013-4

loop_
_space_group_symop_operation_xyz
'x, y, z'
'-x, -y, -z'

loop_
_atom_site_label
_atom_site_type_symbol
_atom_site_fract_x
_atom_site_fract_y
_atom_site_fract_z
_atom_site_U_iso_or_equiv
_atom_site_adp_type
_atom_site_occupancy
_atom_site_site_symmetry_order
_atom_site_calc_flag
_atom_site_refinement_flags_posn
_atom_site_refinement_flags_adp
Cl1 Cl 0.25558(11) 0.40896(10) 1.05843(6) 0.0894(4) Uani 1 1 d . .
N1 N 0.2579(2) 0.5048(2) 0.32777(17) 0.0455(4) Uani 1 1 d . .
N2 N 0.2729(2) 0.4420(2) 0.45973(16) 0.0431(4) Uani 1 1 d . .
O1 O 0.1451(3) 0.8653(2) 0.47713(17) 0.0726(6) Uani 1 1 d . .
O2 O 0.0735(2) 0.95764(19) 0.26543(16) 0.0646(5) Uani 1 1 d . .
O3 O 0.1022(3) 0.7757(3) 0.06481(18) 0.0920(8) Uani 1 1 d . .
O4 O 0.3024(2) 0.8198(2) 0.12337(16) 0.0641(5) Uani 1 1 d . .
C1 C 0.2150(2) 0.6540(2) 0.2873(2) 0.0429(5) Uani 1 1 d . .
C2 C 0.2010(2) 0.6900(2) 0.39088(19) 0.0432(5) Uani 1 1 d . .
C3 C 0.2399(2) 0.5490(2) 0.5017(2) 0.0418(5) Uani 1 1 d . .
C4 C 0.2445(2) 0.5119(2) 0.64010(19) 0.0421(5) Uani 1 1 d . .
C5 C 0.3405(3) 0.5528(3) 0.6953(2) 0.0490(5) Uani 1 1 d . .
H5 H 0.4021 0.6037 0.6449 0.059 Uiso 1 1 calc R U
C6 C 0.3462(3) 0.5190(3) 0.8245(2) 0.0549(6) Uani 1 1 d . .
H6 H 0.4127 0.5449 0.8617 0.066 Uiso 1 1 calc R U
C7 C 0.2527(3) 0.4467(3) 0.8970(2) 0.0574(6) Uani 1 1 d . .
C8 C 0.1551(3) 0.4047(3) 0.8447(2) 0.0591(6) Uani 1 1 d . .
H8 H 0.0919 0.3560 0.8951 0.071 Uiso 1 1 calc R U
C9 C 0.1531(3) 0.4365(3) 0.7162(2) 0.0522(5) Uani 1 1 d . .
H9 H 0.0895 0.4070 0.6802 0.063 Uiso 1 1 calc R U
C10 C 0.3254(2) 0.2770(2) 0.5347(2) 0.0444(5) Uani 1 1 d . .
C11 C 0.4515(3) 0.1911(3) 0.6388(2) 0.0527(5) Uani 1 1 d . .
H11 H 0.5028 0.2395 0.6626 0.063 Uiso 1 1 calc R U
C12 C 0.5016(3) 0.0323(3) 0.7079(3) 0.0636(7) Uani 1 1 d . .
H12 H 0.5874 -0.0270 0.7787 0.076 Uiso 1 1 calc R U
C13 C 0.4255(4) -0.0388(3) 0.6727(3) 0.0684(7) Uani 1 1 d . .
H13 H 0.4596 -0.1461 0.7200 0.082 Uiso 1 1 calc R U
C14 C 0.2995(4) 0.0477(3) 0.5683(3) 0.0679(7) Uani 1 1 d . .
H14 H 0.2486 -0.0010 0.5444 0.081 Uiso 1 1 calc R U
C15 C 0.2478(3) 0.2073(3) 0.4982(2) 0.0562(6) Uani 1 1 d . .
H15 H 0.1619 0.2667 0.4274 0.067 Uiso 1 1 calc R U
C16 C 0.1402(3) 0.8438(2) 0.3851(2) 0.0461(5) Uani 1 1 d . .
C17 C 0.0119(4) 1.1138(3) 0.2479(3) 0.0735(8) Uani 1 1 d . .
H17A H -0.0667 1.1269 0.3046 0.110 Uiso 1 1 calc R U
H17B H -0.0407 1.1863 0.1591 0.110 Uiso 1 1 calc R U
H17C H 0.1021 1.1326 0.2682 0.110 Uiso 1 1 calc R U
C18 C 0.1969(3) 0.7563(3) 0.1455(2) 0.0493(5) Uani 1 1 d . .
C19 C 0.2991(5) 0.9209(4) -0.0108(3) 0.0933(10) Uani 1 1 d . .
H19A H 0.3333 0.8612 -0.0571 0.140 Uiso 1 1 calc R U
H19B H 0.3730 0.9683 -0.0153 0.140 Uiso 1 1 calc R U
H19C H 0.1889 1.0005 -0.0493 0.140 Uiso 1 1 calc R U

loop_
_atom_site_aniso_label
_atom_site_aniso_U_11
_atom_site_aniso_U_22
_atom_site_aniso_U_33
_atom_site_aniso_U_23
_atom_site_aniso_U_13
_atom_site_aniso_U_12
Cl1 0.1155(7) 0.0897(6) 0.0418(4) -0.0283(4) 0.0139(4) -0.0261(5)
N1 0.0501(10) 0.0496(10) 0.0432(9) -0.0246(8) 0.0095(7) -0.0238(8)
N2 0.0468(9) 0.0453(9) 0.0429(9) -0.0230(7) 0.0091(7) -0.0222(7)
O1 0.1143(16) 0.0533(10) 0.0520(10) -0.0308(8) 0.0052(9) -0.0291(10)
O2 0.0954(13) 0.0463(9) 0.0442(9) -0.0226(7) 0.0076(8) -0.0204(9)
O3 0.1344(19) 0.1070(17) 0.0490(11) -0.0207(10) -0.0052(11) -0.0812(15)
O4 0.0687(11) 0.0783(12) 0.0476(9) -0.0209(8) 0.0159(8) -0.0436(9)
C1 0.0442(10) 0.0491(11) 0.0435(11) -0.0250(9) 0.0108(8) -0.0235(9)
C2 0.0442(10) 0.0489(11) 0.0424(10) -0.0233(9) 0.0091(8) -0.0231(9)
C3 0.0404(10) 0.0476(11) 0.0462(11) -0.0253(9) 0.0117(8) -0.0232(8)
C4 0.0395(10) 0.0441(11) 0.0431(11) -0.0221(9) 0.0097(8) -0.0163(8)
C5 0.0474(11) 0.0520(12) 0.0474(12) -0.0223(10) 0.0080(9) -0.0220(9)
C6 0.0596(13) 0.0565(13) 0.0485(12) -0.0272(11) 0.0009(10) -0.0206(11)
C7 0.0650(14) 0.0508(13) 0.0419(12) -0.0209(10) 0.0096(10) -0.0117(11)
C8 0.0621(14) 0.0603(14) 0.0515(13) -0.0232(11) 0.0221(10) -0.0270(12)
C9 0.0529(12) 0.0613(14) 0.0524(12) -0.0291(11) 0.0178(9) -0.0314(11)
C10 0.0464(11) 0.0456(11) 0.0490(11) -0.0263(9) 0.0162(9) -0.0226(9)
C11 0.0494(12) 0.0549(13) 0.0555(13) -0.0252(10) 0.0090(9) -0.0244(10)
C12 0.0620(15) 0.0552(14) 0.0566(14) -0.0192(11) 0.0072(11) -0.0166(12)
C13 0.0910(19) 0.0471(13) 0.0641(16) -0.0218(12) 0.0220(14) -0.0318(13)
C14 0.0914(19) 0.0626(15) 0.0736(17) -0.0388(13) 0.0218(14) -0.0476(15)
C15 0.0619(14) 0.0564(13) 0.0595(13) -0.0322(11) 0.0090(10) -0.0276(11)
C16 0.0537(11) 0.0468(11) 0.0434(11) -0.0234(9) 0.0109(8) -0.0239(9)
C17 0.106(2) 0.0460(13) 0.0562(15) -0.0232(11) 0.0106(14) -0.0210(14)
C18 0.0580(13) 0.0510(12) 0.0450(11) -0.0262(10) 0.0093(9) -0.0245(10)
C19 0.106(2) 0.105(3) 0.0547(16) -0.0159(16) 0.0264(16) -0.058(2)

loop_
_atom_type_symbol
_atom_type_description
_atom_type_scat_dispersion_real
_atom_type_scat_dispersion_imag
_atom_type_scat_source
C C 0.0033 0.0016 'International Tables Vol C Tables 4.2.6.8 and 6.1.1.4'
H H 0.0000 0.0000 'International Tables Vol C Tables 4.2.6.8 and 6.1.1.4'
N N 0.0061 0.0033 'International Tables Vol C Tables 4.2.6.8 and 6.1.1.4'
O O 0.0106 0.0060 'International Tables Vol C Tables 4.2.6.8 and 6.1.1.4'
Cl Cl 0.1484 0.1585 'International Tables Vol C Tables 4.2.6.8 and 6.1.1.4'

loop_
_geom_angle_atom_site_label_1
_geom_angle_atom_site_label_2
_geom_angle_atom_site_label_3
_geom_angle
C1 N1 N2 104.39(16)
C3 N2 N1 112.77(17)
C3 N2 C10 128.84(18)
N1 N2 C10 118.36(16)
C16 O2 C17 116.63(18)
C18 O4 C19 116.4(2)
N1 C1 C2 112.12(18)
N1 C1 C18 118.12(18)
C2 C1 C18 129.69(19)
C3 C2 C1 104.85(18)
C3 C2 C16 126.38(18)
C1 C2 C16 128.43(19)
N2 C3 C2 105.88(18)
N2 C3 C4 123.63(18)
C2 C3 C4 130.48(19)
C5 C4 C9 119.0(2)
C5 C4 C3 120.01(18)
C9 C4 C3 120.96(19)
C6 C5 C4 120.7(2)
C6 C5 H5 119.6
C4 C5 H5 119.6
C7 C6 C5 119.1(2)
C7 C6 H6 120.5
C5 C6 H6 120.5
C6 C7 C8 121.6(2)
C6 C7 Cl1 119.0(2)
C8 C7 Cl1 119.35(19)
C9 C8 C7 118.7(2)
C9 C8 H8 120.7
C7 C8 H8 120.7
C8 C9 C4 120.8(2)
C8 C9 H9 119.6
C4 C9 H9 119.6
C11 C10 C15 121.1(2)
C11 C10 N2 120.39(19)
C15 C10 N2 118.5(2)
C10 C11 C12 119.3(2)
C10 C11 H11 120.3
C12 C11 H11 120.3
C13 C12 C11 120.3(2)
C13 C12 H12 119.9
C11 C12 H12 119.9
C14 C13 C12 120.2(2)
C14 C13 H13 119.9
C12 C13 H13 119.9
C13 C14 C15 120.1(2)
C13 C14 H14 119.9
C15 C14 H14 119.9
C10 C15 C14 119.0(2)
C10 C15 H15 120.5
C14 C15 H15 120.5
O1 C16 O2 123.4(2)
O1 C16 C2 124.7(2)
O2 C16 C2 111.82(18)
O2 C17 H17A 109.5
O2 C17 H17B 109.5
H17A C17 H17B 109.5
O2 C17 H17C 109.5
H17A C17 H17C 109.5
H17B C17 H17C 109.5
O3 C18 O4 125.1(2)
O3 C18 C1 124.3(2)
O4 C18 C1 110.62(18)
O4 C19 H19A 109.5
O4 C19 H19B 109.5
H19A C19 H19B 109.5
O4 C19 H19C 109.5
H19A C19 H19C 109.5
H19B C19 H19C 109.5

loop_
_geom_bond_atom_site_label_1
_geom_bond_atom_site_label_2
_geom_bond_distance
Cl1 C7 1.737(2)
N1 C1 1.316(3)
N1 N2 1.362(2)
N2 C3 1.350(3)
N2 C10 1.433(3)
O1 C16 1.195(3)
O2 C16 1.321(3)
O2 C17 1.436(3)
O3 C18 1.177(3)
O4 C18 1.314(3)
O4 C19 1.440(3)
C1 C2 1.405(3)
C1 C18 1.488(3)
C2 C3 1.385(3)
C2 C16 1.467(3)
C3 C4 1.476(3)
C4 C5 1.381(3)
C4 C9 1.385(3)
C5 C6 1.379(3)
C5 H5 0.9300
C6 C7 1.368(4)
C6 H6 0.9300
C7 C8 1.380(4)
C8 C9 1.378(3)
C8 H8 0.9300
C9 H9 0.9300
C10 C11 1.367(3)
C10 C15 1.378(3)
C11 C12 1.377(3)
C11 H11 0.9300
C12 C13 1.373(4)
C12 H12 0.9300
C13 C14 1.370(4)
C13 H13 0.9300
C14 C15 1.383(4)
C14 H14 0.9300
C15 H15 0.9300
C17 H17A 0.9600
C17 H17B 0.9600
C17 H17C 0.9600
C19 H19A 0.9600
C19 H19B 0.9600
C19 H19C 0.9600

loop_
_geom_hbond_atom_site_label_D
_geom_hbond_atom_site_label_H
_geom_hbond_atom_site_label_A
_geom_hbond_distance_DH
_geom_hbond_distance_HA
_geom_hbond_distance_DA
_geom_hbond_angle_DHA
_geom_hbond_site_symmetry_A
C8 H8 O3 0.93 2.53 3.390(3) 153.8 2_566
C17 H17A O1 0.96 2.64 3.513(3) 151.3 2_576
C17 H17B O3 0.96 2.50 3.343(3) 146.8 2_575

loop_
_geom_torsion_atom_site_label_1
_geom_torsion_atom_site_label_2
_geom_torsion_atom_site_label_3
_geom_torsion_atom_site_label_4
_geom_torsion
C1 N1 N2 C3 0.2(2)
C1 N1 N2 C10 -177.65(17)
N2 N1 C1 C2 -0.3(2)
N2 N1 C1 C18 176.80(17)
N1 C1 C2 C3 0.3(2)
C18 C1 C2 C3 -176.4(2)
N1 C1 C2 C16 -173.22(19)
C18 C1 C2 C16 10.1(3)
N1 N2 C3 C2 0.0(2)
C10 N2 C3 C2 177.56(18)
N1 N2 C3 C4 178.92(16)
C10 N2 C3 C4 -3.5(3)
C1 C2 C3 N2 -0.2(2)
C16 C2 C3 N2 173.53(19)
C1 C2 C3 C4 -179.00(18)
C16 C2 C3 C4 -5.3(3)
N2 C3 C4 C5 125.8(2)
C2 C3 C4 C5 -55.5(3)
N2 C3 C4 C9 -54.4(3)
C2 C3 C4 C9 124.2(2)
C9 C4 C5 C6 0.2(3)
C3 C4 C5 C6 -179.98(19)
C4 C5 C6 C7 -1.2(3)
C5 C6 C7 C8 1.0(4)
C5 C6 C7 Cl1 -178.23(17)
C6 C7 C8 C9 0.2(4)
Cl1 C7 C8 C9 179.48(18)
C7 C8 C9 C4 -1.3(4)
C5 C4 C9 C8 1.1(3)
C3 C4 C9 C8 -178.7(2)
C3 N2 C10 C11 -47.3(3)
N1 N2 C10 C11 130.2(2)
C3 N2 C10 C15 133.7(2)
N1 N2 C10 C15 -48.8(3)
C15 C10 C11 C12 0.1(3)
N2 C10 C11 C12 -178.8(2)
C10 C11 C12 C13 -0.1(4)
C11 C12 C13 C14 0.3(4)
C12 C13 C14 C15 -0.4(4)
C11 C10 C15 C14 -0.2(4)
N2 C10 C15 C14 178.8(2)
C13 C14 C15 C10 0.3(4)
C17 O2 C16 O1 3.0(4)
C17 O2 C16 C2 -179.1(2)
C3 C2 C16 O1 14.7(4)
C1 C2 C16 O1 -173.1(2)
C3 C2 C16 O2 -163.2(2)
C1 C2 C16 O2 9.0(3)
C19 O4 C18 O3 0.2(4)
C19 O4 C18 C1 179.4(2)
N1 C1 C18 O3 60.7(3)
C2 C1 C18 O3 -122.7(3)
N1 C1 C18 O4 -118.4(2)
C2 C1 C18 O4 58.1(3)
